data_2228982
loop_
_publ_author_name
'Aghabozorg, Hossein'
'Goodarzi, Saba'
'Mirzaei, Masoud'
'Notash, Behrouz'

_publ_section_title
;
 Bis(4-carboxypyridine-2-carboxylato-\k^2^<i>N</i>,<i>O</i>^2^)copper(II)
 dimethyl sulfoxide disolvate
;
_journal_coeditor_code BT5466
_journal_issue 2
_journal_name_full 'Acta Crystallographica Section E'
_journal_page_first m290
_journal_paper_doi 10.1107/S1600536811003424
_journal_volume 67
_journal_year 2011
_chemical_formula_iupac '[Cu (C7 H4 N O4)2], 2C2 H6 O S'
_chemical_formula_moiety 'C14 H8 Cu N2 O8, 2(C2 H6 O S)'
_chemical_formula_sum 'C18 H20 Cu N2 O10 S2'
_chemical_formula_weight 552.05
_chemical_name_systematic
;
Bis(4-carboxypyridine-2-carboxylato-\k^2^<i>N</i>,<i>O</i>^2^)copper(II)
dimethyl sulfoxide disolvate
;
_space_group_IT_number 2
_symmetry_cell_setting triclinic
_symmetry_space_group_name_Hall '-P 1'
_symmetry_space_group_name_H-M 'P -1'
_atom_sites_solution_hydrogens geom
_atom_sites_solution_primary direct
_atom_sites_solution_secondary difmap
_audit_creation_method SHELXL-97
_cell_angle_alpha 102.95(3)
_cell_angle_beta 91.86(3)
_cell_angle_gamma 111.12(3)
_cell_formula_units_Z 1
_cell_length_a 6.8831(14)
_cell_length_b 7.5218(15)
_cell_length_c 11.719(2)
_cell_measurement_reflns_used 2928
_cell_measurement_temperature 298(2)
_cell_measurement_theta_max 29.13
_cell_measurement_theta_min 3.00
_cell_volume 547.3(2)
_computing_cell_refinement 'X-AREA (Stoe & Cie, 2005)'
_computing_data_collection 'X-AREA (Stoe & Cie, 2005)'
_computing_data_reduction 'X-AREA (Stoe & Cie, 2005)'
_computing_molecular_graphics 'ORTEP-3 for Windows (Farrugia, 1997)'
_computing_publication_material 'WinGX (Farrugia, 1999)'
_computing_structure_refinement 'SHELXL97 (Sheldrick, 2008)'
_computing_structure_solution 'SHELXS97 (Sheldrick, 2008)'
_diffrn_ambient_temperature 298(2)
_diffrn_detector_area_resol_mean '0.15 mm'
_diffrn_measured_fraction_theta_full 0.992
_diffrn_measured_fraction_theta_max 0.992
_diffrn_measurement_device_type 'Stoe IPDS II'
_diffrn_measurement_method 'rotation method'
_diffrn_radiation_monochromator graphite
_diffrn_radiation_source 'fine-focus sealed tube'
_diffrn_radiation_type MoK\a
_diffrn_radiation_wavelength 0.71073
_diffrn_reflns_av_R_equivalents 0.0339
_diffrn_reflns_av_sigmaI/netI 0.0314
_diffrn_reflns_limit_h_max 9
_diffrn_reflns_limit_h_min -9
_diffrn_reflns_limit_k_max 10
_diffrn_reflns_limit_k_min -10
_diffrn_reflns_limit_l_max 15
_diffrn_reflns_limit_l_min -16
_diffrn_reflns_number 6125
_diffrn_reflns_theta_full 29.13
_diffrn_reflns_theta_max 29.13
_diffrn_reflns_theta_min 3.00
_exptl_absorpt_coefficient_mu 1.248
_exptl_absorpt_correction_type none
_exptl_crystal_colour purple
_exptl_crystal_density_diffrn 1.675
_exptl_crystal_density_method 'not measured'
_exptl_crystal_description plate
_exptl_crystal_F_000 283
_exptl_crystal_size_max 0.2
_exptl_crystal_size_mid 0.1
_exptl_crystal_size_min 0.05
_refine_diff_density_max 0.378
_refine_diff_density_min -0.295
_refine_ls_extinction_method none
_refine_ls_goodness_of_fit_ref 1.080
_refine_ls_hydrogen_treatment mixed
_refine_ls_matrix_type full
_refine_ls_number_parameters 157
_refine_ls_number_reflns 2928
_refine_ls_number_restraints 0
_refine_ls_restrained_S_all 1.080
_refine_ls_R_factor_all 0.0528
_refine_ls_R_factor_gt 0.0397
_refine_ls_shift/su_max 0.002
_refine_ls_shift/su_mean 0.000
_refine_ls_structure_factor_coef Fsqd
_refine_ls_weighting_details 'calc w=1/[\s^2^(Fo^2^)+(0.0365P)^2^+0.2725P] where P=(Fo^2^+2Fc^2^)/3'
_refine_ls_weighting_scheme calc
_refine_ls_wR_factor_gt 0.0864
_refine_ls_wR_factor_ref 0.0915
_reflns_number_gt 2428
_reflns_number_total 2928
_reflns_threshold_expression I>2\s(I)
_cod_data_source_file bt5466.cif
_cod_data_source_block I
_cod_database_code 2228982
_cod_database_fobs_code 2228982

loop_
_symmetry_equiv_pos_as_xyz
'x, y, z'
'-x, -y, -z'

loop_
_atom_site_type_symbol
_atom_site_label
_atom_site_fract_x
_atom_site_fract_y
_atom_site_fract_z
_atom_site_U_iso_or_equiv
_atom_site_adp_type
_atom_site_calc_flag
_atom_site_refinement_flags
_atom_site_occupancy
_atom_site_disorder_assembly
_atom_site_disorder_group
O O5 0.7477(3) 0.7579(3) 0.25725(15) 0.0572(5) Uani d . 1 . .
S S1 0.74093(10) 0.67910(10) 0.12483(5) 0.04660(16) Uani d . 1 . .
Cu Cu1 0.5000 0.0000 0.5000 0.03607(12) Uani d S 1 . .
O O1 0.3689(2) 0.0279(3) 0.36230(14) 0.0448(4) Uani d . 1 . .
C C6 0.4947(3) 0.1284(4) 0.30111(19) 0.0383(5) Uani d . 1 . .
C C2 0.8846(3) 0.3107(3) 0.29424(18) 0.0362(4) Uani d . 1 . .
H H2 0.8551 0.3418 0.2249 0.043 Uiso calc R 1 . .
C C1 0.7250(3) 0.2025(3) 0.34780(18) 0.0339(4) Uani d . 1 . .
O O2 0.4440(3) 0.1668(3) 0.21140(16) 0.0540(5) Uani d . 1 . .
N N1 0.7628(3) 0.1553(3) 0.44860(15) 0.0331(4) Uani d . 1 . .
C C7 1.2654(4) 0.4892(4) 0.28672(19) 0.0387(5) Uani d . 1 . .
C C5 0.9603(3) 0.2151(3) 0.49832(18) 0.0358(4) Uani d . 1 . .
H H5 0.9857 0.1825 0.5678 0.043 Uiso calc R 1 . .
C C4 1.1283(3) 0.3242(3) 0.44914(19) 0.0368(4) Uani d . 1 . .
H H4 1.2648 0.3647 0.4853 0.044 Uiso calc R 1 . .
C C3 1.0910(3) 0.3727(3) 0.34541(19) 0.0355(4) Uani d . 1 . .
O O3 1.4430(3) 0.5841(3) 0.35694(15) 0.0481(4) Uani d . 1 . .
O O4 1.2395(3) 0.4936(3) 0.18477(15) 0.0526(5) Uani d . 1 . .
C C8 0.6304(5) 0.8138(5) 0.0578(2) 0.0612(7) Uani d . 1 . .
H H8A 0.4882 0.7847 0.0744 0.092 Uiso calc R 1 . .
H H8B 0.6323 0.7782 -0.0260 0.092 Uiso calc R 1 . .
H H8C 0.7104 0.9522 0.0883 0.092 Uiso calc R 1 . .
C C9 1.0046(5) 0.7850(6) 0.0982(3) 0.0713(9) Uani d . 1 . .
H H9A 1.0577 0.9246 0.1323 0.107 Uiso calc R 1 . .
H H9B 1.0111 0.7597 0.0147 0.107 Uiso calc R 1 . .
H H9C 1.0879 0.7280 0.1332 0.107 Uiso calc R 1 . .
H H3 1.538(6) 0.645(5) 0.320(3) 0.076(11) Uiso d . 1 . .

loop_
_atom_site_aniso_label
_atom_site_aniso_U_11
_atom_site_aniso_U_22
_atom_site_aniso_U_33
_atom_site_aniso_U_12
_atom_site_aniso_U_13
_atom_site_aniso_U_23
O5 0.0428(9) 0.0775(13) 0.0357(9) 0.0011(9) 0.0015(7) 0.0208(9)
S1 0.0437(3) 0.0481(4) 0.0400(3) 0.0059(3) 0.0025(2) 0.0150(3)
Cu1 0.03021(19) 0.0481(2) 0.03117(19) 0.01310(16) 0.00208(14) 0.01565(16)
O1 0.0315(8) 0.0623(11) 0.0408(8) 0.0127(7) -0.0007(6) 0.0226(8)
C6 0.0351(11) 0.0454(12) 0.0332(10) 0.0140(9) -0.0016(8) 0.0110(9)
C2 0.0378(11) 0.0411(11) 0.0286(9) 0.0131(9) -0.0010(8) 0.0105(8)
C1 0.0341(10) 0.0378(11) 0.0288(9) 0.0133(8) -0.0010(8) 0.0077(8)
O2 0.0437(9) 0.0719(12) 0.0461(10) 0.0140(9) -0.0067(7) 0.0293(9)
N1 0.0336(8) 0.0394(9) 0.0272(8) 0.0142(7) 0.0019(6) 0.0096(7)
C7 0.0362(11) 0.0479(13) 0.0343(10) 0.0167(10) 0.0045(8) 0.0134(9)
C5 0.0359(10) 0.0437(12) 0.0296(9) 0.0161(9) -0.0002(8) 0.0117(8)
C4 0.0321(10) 0.0452(12) 0.0324(10) 0.0149(9) -0.0008(8) 0.0089(9)
C3 0.0354(10) 0.0402(11) 0.0302(9) 0.0146(9) 0.0032(8) 0.0072(8)
O3 0.0342(8) 0.0658(12) 0.0363(8) 0.0073(8) 0.0045(7) 0.0169(8)
O4 0.0450(10) 0.0746(13) 0.0379(9) 0.0159(9) 0.0047(7) 0.0249(9)
C8 0.0671(18) 0.079(2) 0.0426(14) 0.0313(16) 0.0007(13) 0.0185(14)
C9 0.0473(16) 0.109(3) 0.0604(18) 0.0251(17) 0.0136(14) 0.0325(18)

loop_
_atom_type_symbol
_atom_type_description
_atom_type_scat_dispersion_real
_atom_type_scat_dispersion_imag
_atom_type_scat_source
C C 0.0033 0.0016 'International Tables Vol C Tables 4.2.6.8 and 6.1.1.4'
H H 0.0000 0.0000 'International Tables Vol C Tables 4.2.6.8 and 6.1.1.4'
N N 0.0061 0.0033 'International Tables Vol C Tables 4.2.6.8 and 6.1.1.4'
O O 0.0106 0.0060 'International Tables Vol C Tables 4.2.6.8 and 6.1.1.4'
S S 0.1246 0.1234 'International Tables Vol C Tables 4.2.6.8 and 6.1.1.4'
Cu Cu 0.3201 1.2651 'International Tables Vol C Tables 4.2.6.8 and 6.1.1.4'

loop_
_geom_angle_atom_site_label_1
_geom_angle_atom_site_label_2
_geom_angle_atom_site_label_3
_geom_angle_site_symmetry_1
_geom_angle_site_symmetry_3
_geom_angle
_geom_angle_publ_flag
O5 S1 C8 . . 105.52(14) ?
O5 S1 C9 . . 104.03(14) ?
C8 S1 C9 . . 99.68(17) ?
O1 Cu1 O1 . 2_656 180.00(5) ?
O1 Cu1 N1 . . 84.57(7) ?
O1 Cu1 N1 2_656 . 95.43(7) ?
O1 Cu1 N1 . 2_656 95.43(7) ?
O1 Cu1 N1 2_656 2_656 84.57(7) ?
N1 Cu1 N1 . 2_656 180.0 ?
C6 O1 Cu1 . . 115.22(14) ?
O2 C6 O1 . . 125.9(2) ?
O2 C6 C1 . . 119.3(2) ?
O1 C6 C1 . . 114.78(18) ?
C1 C2 C3 . . 118.97(19) ?
C1 C2 H2 . . 120.5 ?
C3 C2 H2 . . 120.5 ?
N1 C1 C2 . . 121.90(19) ?
N1 C1 C6 . . 114.33(19) ?
C2 C1 C6 . . 123.77(18) ?
C5 N1 C1 . . 119.41(19) ?
C5 N1 Cu1 . . 129.51(15) ?
C1 N1 Cu1 . . 111.07(14) ?
O4 C7 O3 . . 124.8(2) ?
O4 C7 C3 . . 122.0(2) ?
O3 C7 C3 . . 113.21(19) ?
N1 C5 C4 . . 121.70(19) ?
N1 C5 H5 . . 119.2 ?
C4 C5 H5 . . 119.2 ?
C5 C4 C3 . . 119.3(2) ?
C5 C4 H4 . . 120.4 ?
C3 C4 H4 . . 120.4 ?
C4 C3 C2 . . 118.7(2) ?
C4 C3 C7 . . 122.2(2) ?
C2 C3 C7 . . 119.08(19) ?
C7 O3 H3 . . 111(2) ?
S1 C8 H8A . . 109.5 ?
S1 C8 H8B . . 109.5 ?
H8A C8 H8B . . 109.5 ?
S1 C8 H8C . . 109.5 ?
H8A C8 H8C . . 109.5 ?
H8B C8 H8C . . 109.5 ?
S1 C9 H9A . . 109.5 ?
S1 C9 H9B . . 109.5 ?
H9A C9 H9B . . 109.5 ?
S1 C9 H9C . . 109.5 ?
H9A C9 H9C . . 109.5 ?
H9B C9 H9C . . 109.5 ?

loop_
_geom_bond_atom_site_label_1
_geom_bond_atom_site_label_2
_geom_bond_site_symmetry_2
_geom_bond_distance
_geom_bond_publ_flag
O5 S1 . 1.5247(19) ?
S1 C8 . 1.760(3) ?
S1 C9 . 1.770(3) ?
Cu1 O1 . 1.9123(16) ?
Cu1 O1 2_656 1.9123(16) ?
Cu1 N1 . 1.9657(19) ?
Cu1 N1 2_656 1.9657(19) ?
O1 C6 . 1.284(3) ?
C6 O2 . 1.223(3) ?
C6 C1 . 1.514(3) ?
C2 C1 . 1.376(3) ?
C2 C3 . 1.392(3) ?
C2 H2 . 0.9300 ?
C1 N1 . 1.351(3) ?
N1 C5 . 1.334(3) ?
C7 O4 . 1.212(3) ?
C7 O3 . 1.313(3) ?
C7 C3 . 1.499(3) ?
C5 C4 . 1.384(3) ?
C5 H5 . 0.9300 ?
C4 C3 . 1.387(3) ?
C4 H4 . 0.9300 ?
O3 H3 . 0.84(4) ?
C8 H8A . 0.9600 ?
C8 H8B . 0.9600 ?
C8 H8C . 0.9600 ?
C9 H9A . 0.9600 ?
C9 H9B . 0.9600 ?
C9 H9C . 0.9600 ?

loop_
_geom_hbond_atom_site_label_D
_geom_hbond_atom_site_label_H
_geom_hbond_atom_site_label_A
_geom_hbond_site_symmetry_A
_geom_hbond_distance_DH
_geom_hbond_distance_HA
_geom_hbond_distance_DA
_geom_hbond_angle_DHA
_geom_hbond_publ_flag
O3 H3 O5 1_655 0.84(4) 1.68(4) 2.518(3) 173(4) yes
C4 H4 O3 2_866 0.93 2.55 3.427(3) 158 yes
C5 H5 O5 2_766 0.93 2.55 3.370(3) 147 yes
C8 H8B O2 2_665 0.96 2.38 3.223(3) 147 yes
C9 H9C O4 . 0.96 2.51 3.448(4) 164 yes

loop_
_geom_torsion_atom_site_label_1
_geom_torsion_atom_site_label_2
_geom_torsion_atom_site_label_3
_geom_torsion_atom_site_label_4
_geom_torsion_site_symmetry_1
_geom_torsion_site_symmetry_2
_geom_torsion_site_symmetry_3
_geom_torsion_site_symmetry_4
_geom_torsion
_geom_torsion_publ_flag
N1 Cu1 O1 C6 . . . . -0.79(18) ?
N1 Cu1 O1 C6 2_656 . . . 179.21(18) ?
Cu1 O1 C6 O2 . . . . -178.7(2) ?
Cu1 O1 C6 C1 . . . . 1.4(3) ?
C3 C2 C1 N1 . . . . 0.1(3) ?
C3 C2 C1 C6 . . . . 179.5(2) ?
O2 C6 C1 N1 . . . . 178.6(2) ?
O1 C6 C1 N1 . . . . -1.5(3) ?
O2 C6 C1 C2 . . . . -0.8(4) ?
O1 C6 C1 C2 . . . . 179.2(2) ?
C2 C1 N1 C5 . . . . 0.1(3) ?
C6 C1 N1 C5 . . . . -179.27(19) ?
C2 C1 N1 Cu1 . . . . -179.83(17) ?
C6 C1 N1 Cu1 . . . . 0.8(2) ?
O1 Cu1 N1 C5 . . . . 180.0(2) ?
O1 Cu1 N1 C5 2_656 . . . 0.0(2) ?
O1 Cu1 N1 C1 . . . . -0.07(15) ?
O1 Cu1 N1 C1 2_656 . . . 179.93(15) ?
C1 N1 C5 C4 . . . . -0.1(3) ?
Cu1 N1 C5 C4 . . . . 179.81(16) ?
N1 C5 C4 C3 . . . . -0.1(3) ?
C5 C4 C3 C2 . . . . 0.4(3) ?
C5 C4 C3 C7 . . . . -179.5(2) ?
C1 C2 C3 C4 . . . . -0.4(3) ?
C1 C2 C3 C7 . . . . 179.5(2) ?
O4 C7 C3 C4 . . . . 162.8(2) ?
O3 C7 C3 C4 . . . . -17.7(3) ?
O4 C7 C3 C2 . . . . -17.1(4) ?
O3 C7 C3 C2 . . . . 162.4(2) ?
